data_4328214
loop_
_publ_author_name
'Sandeep Kumar Dey'
'Romen Chutia'
'Gopal Das'

_publ_section_title
;
 Oxyanion-Encapsulated Caged Supramolecular Frameworks of a Tris(urea)
 Receptor: Evidence of Hydroxide- and Fluoride-Ion-Induced Fixation of
 Atmospheric CO2 as a Trapped CO32- Anion
;
_journal_name_full 'Inorganic Chemistry'
_journal_page_first 1727
_journal_page_last 1738
_journal_paper_doi 10.1021/ic2020379
_journal_volume 51
_journal_year 2012
_chemical_formula_sum 'C27 H30 N10 O9'
_chemical_formula_weight 638.61
_chemical_name_systematic
; 
 ? 
;
_space_group_IT_number 2
_symmetry_cell_setting triclinic
_symmetry_space_group_name_Hall '-P 1'
_symmetry_space_group_name_H-M 'P -1'
_atom_sites_solution_hydrogens geom
_atom_sites_solution_primary direct
_atom_sites_solution_secondary difmap
_audit_creation_method SHELXL-97
_cell_angle_alpha 99.512(2)
_cell_angle_beta 98.195(2)
_cell_angle_gamma 109.6650(10)
_cell_formula_units_Z 4
_cell_length_a 13.0495(4)
_cell_length_b 13.4255(4)
_cell_length_c 19.0544(9)
_cell_measurement_reflns_used 9942
_cell_measurement_temperature 298(2)
_cell_measurement_theta_max 26.24
_cell_measurement_theta_min 2.18
_cell_volume 3028.9(2)
_computing_cell_refinement 'Bruker SMART'
_computing_data_collection 'Bruker SMART'
_computing_data_reduction 'Bruker SAINT'
_computing_molecular_graphics 'Bruker SHELXTL'
_computing_publication_material 'Bruker SHELXTL'
_computing_structure_refinement 'SHELXL-97 (Sheldrick, 1997)'
_computing_structure_solution 'SHELXS-97 (Sheldrick, 1990)'
_diffrn_ambient_temperature 298(2)
_diffrn_measured_fraction_theta_full 0.986
_diffrn_measured_fraction_theta_max 0.986
_diffrn_measurement_device_type 'CCD area detector'
_diffrn_measurement_method 'phi and omega scans'
_diffrn_radiation_monochromator graphite
_diffrn_radiation_source 'fine-focus sealed tube'
_diffrn_radiation_type MoK\a
_diffrn_radiation_wavelength 0.71073
_diffrn_reflns_av_R_equivalents 0.0232
_diffrn_reflns_av_sigmaI/netI 0.0232
_diffrn_reflns_limit_h_max 16
_diffrn_reflns_limit_h_min -16
_diffrn_reflns_limit_k_max 15
_diffrn_reflns_limit_k_min -17
_diffrn_reflns_limit_l_max 24
_diffrn_reflns_limit_l_min -24
_diffrn_reflns_number 37783
_diffrn_reflns_theta_full 27.86
_diffrn_reflns_theta_max 27.86
_diffrn_reflns_theta_min 1.11
_exptl_absorpt_coefficient_mu 0.108
_exptl_absorpt_correction_T_max 0.967
_exptl_absorpt_correction_T_min 0.945
_exptl_absorpt_correction_type multi-scan
_exptl_absorpt_process_details SADABS
_exptl_crystal_colour colourless
_exptl_crystal_density_diffrn 1.400
_exptl_crystal_description block
_exptl_crystal_F_000 1336
_exptl_crystal_size_max 0.48
_exptl_crystal_size_mid 0.39
_exptl_crystal_size_min 0.28
_refine_diff_density_max 0.299
_refine_diff_density_min -0.288
_refine_diff_density_rms 0.031
_refine_ls_extinction_coef 0.0094(10)
_refine_ls_extinction_expression Fc^*^=kFc[1+0.001xFc^2^\l^3^/sin(2\q)]^-1/4^
_refine_ls_extinction_method SHELXL
_refine_ls_goodness_of_fit_ref 0.964
_refine_ls_hydrogen_treatment none
_refine_ls_matrix_type full
_refine_ls_number_parameters 830
_refine_ls_number_reflns 11778
_refine_ls_number_restraints 0
_refine_ls_restrained_S_all 0.964
_refine_ls_R_factor_all 0.0696
_refine_ls_R_factor_gt 0.0461
_refine_ls_shift/su_max 0.001
_refine_ls_shift/su_mean 0.000
_refine_ls_structure_factor_coef Fsqd
_refine_ls_weighting_details 'calc w=1/[\s^2^(Fo^2^)+(0.1100P)^2^+0.3811P] where P=(Fo^2^+2Fc^2^)/3'
_refine_ls_weighting_scheme calc
_refine_ls_wR_factor_gt 0.1455
_refine_ls_wR_factor_ref 0.1691
_reflns_number_gt 10284
_reflns_number_total 14232
_reflns_threshold_expression >2sigma(I)
_cod_data_source_file ic2020379_si_002_1.cif
_cod_data_source_block Urea-Ligand
_cod_original_cell_volume 3028.94(19)
_cod_database_code 4328214

loop_
_symmetry_equiv_pos_as_xyz
'x, y, z'
'-x, -y, -z'

loop_
_atom_site_label
_atom_site_type_symbol
_atom_site_fract_x
_atom_site_fract_y
_atom_site_fract_z
_atom_site_U_iso_or_equiv
_atom_site_adp_type
_atom_site_occupancy
_atom_site_symmetry_multiplicity
_atom_site_calc_flag
_atom_site_refinement_flags
N1 N 0.04142(15) 0.81574(12) 1.16216(9) 0.0579(4) Uani 1 1 d .
C3 C 0.16744(17) 1.05955(14) 1.05363(11) 0.0546(5) Uani 1 1 d .
C4 C 0.32211(17) 1.10368(15) 0.98576(11) 0.0564(5) Uani 1 1 d .
C2 C 0.0405(2) 0.98755(16) 1.13283(13) 0.0684(6) Uani 1 1 d .
H2A H -0.0335 0.9531 1.1020 0.082 Uiso 1 1 calc R
H2B H 0.0516 1.0622 1.1542 0.082 Uiso 1 1 calc R
C5 C 0.32783(19) 1.20617(15) 0.97748(12) 0.0641(5) Uani 1 1 d .
H5 H 0.2778 1.2359 0.9930 0.077 Uiso 1 1 calc R
C1 C 0.0527(2) 0.92708(17) 1.19258(12) 0.0684(6) Uani 1 1 d .
H1A H 0.1251 0.9652 1.2251 0.082 Uiso 1 1 calc R
H1B H -0.0038 0.9259 1.2208 0.082 Uiso 1 1 calc R
C9 C 0.39881(19) 1.06283(19) 0.96144(14) 0.0732(6) Uani 1 1 d .
H9 H 0.3946 0.9939 0.9664 0.088 Uiso 1 1 calc R
C6 C 0.4115(2) 1.26258(17) 0.94509(13) 0.0766(7) Uani 1 1 d .
C7 C 0.4881(2) 1.2235(2) 0.92156(17) 0.0944(8) Uani 1 1 d .
H7 H 0.5431 1.2642 0.9005 0.113 Uiso 1 1 calc R
C8 C 0.4805(2) 1.1218(2) 0.93033(16) 0.0936(8) Uani 1 1 d .
H8 H 0.5312 1.0928 0.9151 0.112 Uiso 1 1 calc R
N2 N 0.12290(16) 0.98491(13) 1.09058(10) 0.0667(5) Uani 1 1 d .
H2 H 0.1453 0.9314 1.0889 0.080 Uiso 1 1 calc R
N3 N 0.24521(15) 1.03789(12) 1.01888(10) 0.0621(4) Uani 1 1 d .
H3 H 0.2469 0.9741 1.0172 0.074 Uiso 1 1 calc R
N4 N 0.4156(3) 1.3696(2) 0.93436(16) 0.1069(9) Uani 1 1 d .
O1 O 0.14202(13) 1.13938(11) 1.05149(8) 0.0708(4) Uani 1 1 d .
O2 O 0.3626(2) 1.41379(19) 0.96758(19) 0.1385(10) Uani 1 1 d .
O3 O 0.4737(3) 1.41254(19) 0.89587(16) 0.1716(13) Uani 1 1 d .
C12 C -0.09720(16) 0.62311(14) 0.94515(11) 0.0540(5) Uani 1 1 d .
C13 C -0.07712(17) 0.63538(14) 0.81888(11) 0.0569(5) Uani 1 1 d .
C10 C -0.0748(2) 0.74196(17) 1.13864(13) 0.0713(6) Uani 1 1 d .
H10A H -0.1204 0.7826 1.1250 0.086 Uiso 1 1 calc R
H10B H -0.0989 0.7121 1.1791 0.086 Uiso 1 1 calc R
C18 C -0.0413(2) 0.54934(16) 0.80185(13) 0.0686(6) Uani 1 1 d .
H18 H -0.0322 0.5097 0.8363 0.082 Uiso 1 1 calc R
C14 C -0.09197(17) 0.69183(16) 0.76521(12) 0.0637(5) Uani 1 1 d .
H14 H -0.1178 0.7483 0.7745 0.076 Uiso 1 1 calc R
C11 C -0.0928(2) 0.65030(16) 1.07538(12) 0.0686(6) Uani 1 1 d .
H11A H -0.0389 0.6166 1.0857 0.082 Uiso 1 1 calc R
H11B H -0.1667 0.5957 1.0685 0.082 Uiso 1 1 calc R
C15 C -0.06808(19) 0.66328(18) 0.69856(13) 0.0713(6) Uani 1 1 d .
C16 C -0.0316(2) 0.57966(19) 0.68145(14) 0.0840(7) Uani 1 1 d .
H16 H -0.0158 0.5619 0.6360 0.101 Uiso 1 1 calc R
C17 C -0.0193(2) 0.52274(19) 0.73401(14) 0.0846(7) Uani 1 1 d .
H17 H 0.0045 0.4650 0.7235 0.102 Uiso 1 1 calc R
N6 N -0.09243(15) 0.67291(12) 0.88736(9) 0.0630(4) Uani 1 1 d .
H6 H -0.0998 0.7348 0.8947 0.076 Uiso 1 1 calc R
N5 N -0.08112(16) 0.68942(12) 1.00939(10) 0.0645(5) Uani 1 1 d .
H5A H -0.0632 0.7579 1.0118 0.077 Uiso 1 1 calc R
N7 N -0.0820(2) 0.7269(2) 0.64433(14) 0.0953(7) Uani 1 1 d .
O4 O -0.11364(14) 0.52607(10) 0.93847(8) 0.0733(4) Uani 1 1 d .
O5 O -0.1069(2) 0.8056(2) 0.66244(14) 0.1245(8) Uani 1 1 d .
O6 O -0.0668(2) 0.6979(2) 0.58363(13) 0.1327(9) Uani 1 1 d .
C21 C 0.21881(15) 0.74496(13) 1.05928(10) 0.0492(4) Uani 1 1 d .
C22 C 0.22648(16) 0.68081(14) 0.93223(11) 0.0547(5) Uani 1 1 d .
C23 C 0.19893(16) 0.75687(14) 0.90002(11) 0.0541(5) Uani 1 1 d .
H23 H 0.1678 0.8017 0.9241 0.065 Uiso 1 1 calc R
C24 C 0.21884(18) 0.76412(16) 0.83168(12) 0.0639(5) Uani 1 1 d .
C20 C 0.2175(2) 0.78208(17) 1.18920(11) 0.0689(6) Uani 1 1 d .
H20A H 0.2574 0.8563 1.1866 0.083 Uiso 1 1 calc R
H20B H 0.2624 0.7649 1.2270 0.083 Uiso 1 1 calc R
C27 C 0.2727(2) 0.61504(17) 0.89427(14) 0.0727(6) Uani 1 1 d .
H27 H 0.2922 0.5647 0.9156 0.087 Uiso 1 1 calc R
C19 C 0.1085(2) 0.77447(19) 1.21006(11) 0.0743(7) Uani 1 1 d .
H19A H 0.0657 0.6991 1.2085 0.089 Uiso 1 1 calc R
H19B H 0.1234 0.8155 1.2598 0.089 Uiso 1 1 calc R
C25 C 0.2641(2) 0.6987(2) 0.79344(15) 0.0882(8) Uani 1 1 d .
H25 H 0.2767 0.7054 0.7473 0.106 Uiso 1 1 calc R
C26 C 0.2898(3) 0.6236(2) 0.82567(16) 0.0934(9) Uani 1 1 d .
H26 H 0.3192 0.5778 0.8008 0.112 Uiso 1 1 calc R
N9 N 0.20469(15) 0.66453(11) 1.00023(9) 0.0588(4) Uani 1 1 d .
H9A H 0.1805 0.5986 1.0052 0.071 Uiso 1 1 calc R
N8 N 0.20449(15) 0.71042(12) 1.12045(9) 0.0592(4) Uani 1 1 d .
H8A H 0.1866 0.6421 1.1187 0.071 Uiso 1 1 calc R
N10 N 0.18742(17) 0.84247(16) 0.79709(11) 0.0753(5) Uani 1 1 d .
O7 O 0.24555(12) 0.84096(9) 1.05619(8) 0.0601(4) Uani 1 1 d .
O8 O 0.15673(18) 0.90566(16) 0.83278(10) 0.0939(5) Uani 1 1 d .
O9 O 0.1917(2) 0.84061(17) 0.73334(11) 0.1100(7) Uani 1 1 d .
N11 N 0.71060(13) 0.33058(11) 0.45609(9) 0.0543(4) Uani 1 1 d .
N13 N 0.64112(15) 0.55861(12) 0.65127(9) 0.0626(5) Uani 1 1 d .
H13 H 0.6539 0.5021 0.6591 0.075 Uiso 1 1 calc R
N12 N 0.65503(16) 0.49489(12) 0.53680(10) 0.0667(5) Uani 1 1 d .
H12 H 0.6569 0.4392 0.5529 0.080 Uiso 1 1 calc R
N14 N 0.6044(2) 0.88918(17) 0.77779(13) 0.0870(7) Uani 1 1 d .
C30 C 0.64079(16) 0.57420(14) 0.58173(11) 0.0539(5) Uani 1 1 d .
C31 C 0.62365(16) 0.62169(14) 0.71097(11) 0.0547(5) Uani 1 1 d .
C29 C 0.6674(2) 0.49631(16) 0.46309(12) 0.0658(6) Uani 1 1 d .
H29A H 0.6947 0.5706 0.4574 0.079 Uiso 1 1 calc R
H29B H 0.5960 0.4573 0.4296 0.079 Uiso 1 1 calc R
C32 C 0.62762(17) 0.72708(15) 0.71475(11) 0.0598(5) Uani 1 1 d .
H32 H 0.6453 0.7616 0.6772 0.072 Uiso 1 1 calc R
C36 C 0.6044(2) 0.57626(17) 0.77033(12) 0.0708(6) Uani 1 1 d .
H36 H 0.6052 0.5070 0.7692 0.085 Uiso 1 1 calc R
C28 C 0.74940(19) 0.44280(15) 0.44647(13) 0.0659(6) Uani 1 1 d .
H28A H 0.7581 0.4425 0.3967 0.079 Uiso 1 1 calc R
H28B H 0.8215 0.4843 0.4786 0.079 Uiso 1 1 calc R
C33 C 0.60462(18) 0.77907(16) 0.77564(12) 0.0651(6) Uani 1 1 d .
C34 C 0.5814(2) 0.7342(2) 0.83313(14) 0.0829(7) Uani 1 1 d .
H34 H 0.5642 0.7712 0.8727 0.099 Uiso 1 1 calc R
C35 C 0.5842(3) 0.6317(2) 0.83064(14) 0.0901(8) Uani 1 1 d .
H35 H 0.5722 0.6001 0.8701 0.108 Uiso 1 1 calc R
O10 O 0.62858(13) 0.65371(10) 0.56301(8) 0.0682(4) Uani 1 1 d .
O12 O 0.6493(2) 0.93957(14) 0.73560(12) 0.1058(7) Uani 1 1 d .
O11 O 0.5593(2) 0.92540(19) 0.82126(14) 0.1386(9) Uani 1 1 d .
C39 C 0.38978(15) 0.10559(13) 0.45822(10) 0.0472(4) Uani 1 1 d .
C37 C 0.63816(18) 0.25205(15) 0.39052(11) 0.0604(5) Uani 1 1 d .
H37A H 0.6836 0.2294 0.3601 0.072 Uiso 1 1 calc R
H37B H 0.5971 0.2867 0.3633 0.072 Uiso 1 1 calc R
C40 C 0.23360(15) 0.10059(14) 0.52080(10) 0.0500(4) Uani 1 1 d .
C38 C 0.55628(17) 0.15261(14) 0.40718(11) 0.0559(5) Uani 1 1 d .
H38A H 0.5184 0.0980 0.3623 0.067 Uiso 1 1 calc R
H38B H 0.5962 0.1221 0.4389 0.067 Uiso 1 1 calc R
C41 C 0.16920(17) 0.15970(16) 0.54035(11) 0.0584(5) Uani 1 1 d .
H41 H 0.1793 0.2255 0.5272 0.070 Uiso 1 1 calc R
C45 C 0.21613(19) 0.00336(16) 0.54243(13) 0.0686(6) Uani 1 1 d .
H45 H 0.2594 -0.0370 0.5306 0.082 Uiso 1 1 calc R
C42 C 0.09010(19) 0.11979(19) 0.57949(12) 0.0664(6) Uani 1 1 d .
C44 C 0.1349(2) -0.0339(2) 0.58139(15) 0.0833(7) Uani 1 1 d .
H44 H 0.1244 -0.0994 0.5951 0.100 Uiso 1 1 calc R
C43 C 0.0702(2) 0.0227(2) 0.60011(13) 0.0772(6) Uani 1 1 d .
H43 H 0.0149 -0.0030 0.6257 0.093 Uiso 1 1 calc R
N15 N 0.47538(13) 0.18081(11) 0.44194(9) 0.0528(4) Uani 1 1 d .
H15 H 0.4821 0.2478 0.4526 0.063 Uiso 1 1 calc R
N16 N 0.31589(14) 0.14669(12) 0.48423(10) 0.0588(4) Uani 1 1 d .
H16A H 0.3213 0.2096 0.4769 0.071 Uiso 1 1 calc R
N17 N 0.0265(2) 0.1865(2) 0.60131(14) 0.0984(7) Uani 1 1 d .
O13 O 0.37992(11) 0.00996(9) 0.45011(8) 0.0631(4) Uani 1 1 d .
O14 O 0.0567(2) 0.2803(2) 0.59182(17) 0.1421(10) Uani 1 1 d .
O15 O -0.0543(2) 0.1457(2) 0.62708(14) 0.1403(10) Uani 1 1 d .
C48 C 0.64796(17) 0.25646(14) 0.62092(10) 0.0538(5) Uani 1 1 d .
C50 C 0.44101(18) 0.25986(16) 0.67300(11) 0.0595(5) Uani 1 1 d .
H50 H 0.4665 0.3133 0.6474 0.071 Uiso 1 1 calc R
C49 C 0.48454(19) 0.17892(14) 0.67293(11) 0.0600(5) Uani 1 1 d .
C54 C 0.4443(3) 0.10030(18) 0.71187(14) 0.0886(8) Uani 1 1 d .
H54 H 0.4745 0.0469 0.7137 0.106 Uiso 1 1 calc R
C47 C 0.81324(18) 0.30907(18) 0.56883(14) 0.0707(6) Uani 1 1 d .
H47A H 0.8818 0.3003 0.5882 0.085 Uiso 1 1 calc R
H47B H 0.8190 0.3814 0.5916 0.085 Uiso 1 1 calc R
C46 C 0.80131(18) 0.29907(17) 0.48787(14) 0.0686(6) Uani 1 1 d .
H46A H 0.8708 0.3448 0.4783 0.082 Uiso 1 1 calc R
H46B H 0.7872 0.2245 0.4643 0.082 Uiso 1 1 calc R
C51 C 0.35954(19) 0.25985(18) 0.71154(12) 0.0682(6) Uani 1 1 d .
C52 C 0.3163(2) 0.1804(2) 0.74792(14) 0.0915(8) Uani 1 1 d .
H52 H 0.2591 0.1805 0.7719 0.110 Uiso 1 1 calc R
C53 C 0.3601(3) 0.1012(2) 0.74774(16) 0.1079(11) Uani 1 1 d .
H53 H 0.3325 0.0468 0.7723 0.129 Uiso 1 1 calc R
N19 N 0.56619(16) 0.17145(12) 0.63410(9) 0.0643(5) Uani 1 1 d .
H19 H 0.5645 0.1073 0.6170 0.077 Uiso 1 1 calc R
N18 N 0.72157(15) 0.23035(13) 0.58772(10) 0.0640(5) Uani 1 1 d .
H18A H 0.7140 0.1631 0.5770 0.077 Uiso 1 1 calc R
N20 N 0.31623(19) 0.3478(2) 0.71276(13) 0.0875(6) Uani 1 1 d .
O16 O 0.65420(13) 0.35120(10) 0.64005(9) 0.0686(4) Uani 1 1 d .
O18 O 0.35419(18) 0.41827(19) 0.68149(12) 0.1033(6) Uani 1 1 d .
O17 O 0.2438(3) 0.3472(2) 0.74601(18) 0.1625(12) Uani 1 1 d .

loop_
_atom_site_aniso_label
_atom_site_aniso_U_11
_atom_site_aniso_U_22
_atom_site_aniso_U_33
_atom_site_aniso_U_23
_atom_site_aniso_U_13
_atom_site_aniso_U_12
N1 0.0825(12) 0.0491(9) 0.0526(9) 0.0172(7) 0.0287(8) 0.0289(8)
C3 0.0712(13) 0.0380(9) 0.0594(12) 0.0147(8) 0.0135(10) 0.0248(9)
C4 0.0635(12) 0.0455(10) 0.0569(12) 0.0161(8) 0.0088(10) 0.0155(9)
C2 0.0876(15) 0.0498(11) 0.0843(15) 0.0214(10) 0.0361(13) 0.0360(11)
C5 0.0727(13) 0.0480(10) 0.0666(13) 0.0204(9) 0.0052(11) 0.0162(9)
C1 0.0953(16) 0.0592(12) 0.0612(13) 0.0124(9) 0.0327(12) 0.0360(11)
C9 0.0685(14) 0.0696(13) 0.0863(16) 0.0271(12) 0.0182(12) 0.0265(11)
C6 0.0804(16) 0.0553(12) 0.0744(15) 0.0280(11) -0.0008(13) 0.0011(11)
C7 0.0680(16) 0.098(2) 0.105(2) 0.0433(16) 0.0195(15) 0.0054(14)
C8 0.0708(16) 0.101(2) 0.114(2) 0.0400(17) 0.0298(15) 0.0277(14)
N2 0.0912(13) 0.0507(9) 0.0858(12) 0.0323(8) 0.0426(10) 0.0432(9)
N3 0.0817(12) 0.0403(8) 0.0795(12) 0.0254(8) 0.0319(10) 0.0304(8)
N4 0.116(2) 0.0600(14) 0.117(2) 0.0429(14) 0.0012(16) -0.0022(13)
O1 0.0952(11) 0.0499(8) 0.0881(11) 0.0293(7) 0.0291(9) 0.0426(8)
O2 0.132(2) 0.0723(14) 0.217(3) 0.0748(17) 0.025(2) 0.0304(13)
O3 0.234(3) 0.0907(16) 0.167(2) 0.0775(17) 0.065(2) -0.0001(18)
C12 0.0616(12) 0.0370(9) 0.0654(12) 0.0161(8) 0.0139(9) 0.0185(8)
C13 0.0594(12) 0.0425(9) 0.0635(13) 0.0139(8) 0.0091(10) 0.0130(8)
C10 0.0870(16) 0.0629(13) 0.0747(15) 0.0249(11) 0.0455(13) 0.0255(11)
C18 0.0894(16) 0.0473(11) 0.0683(14) 0.0128(9) 0.0170(12) 0.0244(10)
C14 0.0590(12) 0.0515(11) 0.0730(15) 0.0228(10) 0.0048(10) 0.0106(9)
C11 0.0849(15) 0.0480(11) 0.0738(14) 0.0236(10) 0.0299(12) 0.0160(10)
C15 0.0695(14) 0.0586(12) 0.0627(14) 0.0205(10) 0.0020(11) -0.0035(10)
C16 0.1053(19) 0.0604(14) 0.0649(15) 0.0058(11) 0.0218(13) 0.0064(13)
C17 0.113(2) 0.0543(13) 0.0826(17) 0.0086(11) 0.0292(15) 0.0259(13)
N6 0.0885(12) 0.0427(8) 0.0687(11) 0.0201(7) 0.0206(9) 0.0330(8)
N5 0.0922(13) 0.0357(8) 0.0685(11) 0.0173(7) 0.0252(9) 0.0213(8)
N7 0.0944(16) 0.0904(16) 0.0798(17) 0.0418(13) 0.0060(13) 0.0021(13)
O4 0.1138(12) 0.0354(7) 0.0723(10) 0.0170(6) 0.0220(9) 0.0261(7)
O5 0.149(2) 0.1196(18) 0.1254(18) 0.0783(16) 0.0297(15) 0.0525(16)
O6 0.168(2) 0.1365(19) 0.0778(15) 0.0515(13) 0.0222(14) 0.0249(16)
C21 0.0542(10) 0.0366(8) 0.0628(12) 0.0162(8) 0.0164(9) 0.0204(7)
C22 0.0625(12) 0.0396(9) 0.0646(12) 0.0148(8) 0.0264(10) 0.0154(8)
C23 0.0587(11) 0.0415(9) 0.0624(12) 0.0141(8) 0.0207(9) 0.0148(8)
C24 0.0702(13) 0.0521(11) 0.0662(13) 0.0210(9) 0.0245(11) 0.0110(9)
C20 0.0963(17) 0.0582(12) 0.0531(12) 0.0079(9) 0.0017(11) 0.0377(11)
C27 0.0889(16) 0.0538(11) 0.0946(17) 0.0262(11) 0.0465(14) 0.0353(11)
C19 0.125(2) 0.0680(13) 0.0462(12) 0.0220(10) 0.0277(13) 0.0479(14)
C25 0.118(2) 0.0801(16) 0.0801(17) 0.0278(13) 0.0612(16) 0.0326(15)
C26 0.125(2) 0.0813(17) 0.106(2) 0.0321(15) 0.0761(19) 0.0525(16)
N9 0.0855(12) 0.0341(7) 0.0643(10) 0.0185(7) 0.0293(9) 0.0228(7)
N8 0.0867(12) 0.0392(8) 0.0568(10) 0.0144(7) 0.0175(9) 0.0271(8)
N10 0.0865(14) 0.0615(11) 0.0715(13) 0.0285(10) 0.0197(11) 0.0121(10)
O7 0.0773(9) 0.0334(6) 0.0757(9) 0.0184(6) 0.0239(7) 0.0221(6)
O8 0.1247(15) 0.0827(12) 0.0900(13) 0.0372(10) 0.0221(11) 0.0501(11)
O9 0.1537(19) 0.1049(14) 0.0765(12) 0.0498(11) 0.0376(12) 0.0353(13)
N11 0.0596(10) 0.0412(8) 0.0743(11) 0.0184(7) 0.0313(8) 0.0243(7)
N13 0.0893(12) 0.0426(8) 0.0725(11) 0.0198(7) 0.0230(9) 0.0395(8)
N12 0.1027(14) 0.0452(9) 0.0784(12) 0.0283(8) 0.0396(10) 0.0452(9)
N14 0.1100(17) 0.0563(12) 0.0825(15) -0.0154(11) -0.0103(13) 0.0424(12)
C30 0.0595(11) 0.0378(9) 0.0753(13) 0.0193(8) 0.0228(10) 0.0254(8)
C31 0.0577(11) 0.0424(9) 0.0626(12) 0.0106(8) 0.0067(9) 0.0197(8)
C29 0.0906(15) 0.0486(10) 0.0774(15) 0.0257(10) 0.0367(12) 0.0366(10)
C32 0.0717(13) 0.0439(10) 0.0638(12) 0.0088(9) 0.0056(10) 0.0264(9)
C36 0.0890(16) 0.0471(11) 0.0736(15) 0.0166(10) 0.0126(12) 0.0225(10)
C28 0.0738(14) 0.0482(10) 0.0880(15) 0.0254(10) 0.0412(12) 0.0238(10)
C33 0.0682(13) 0.0483(11) 0.0689(14) -0.0037(10) -0.0046(11) 0.0247(9)
C34 0.1004(19) 0.0719(15) 0.0640(15) -0.0053(12) 0.0118(13) 0.0283(13)
C35 0.125(2) 0.0711(15) 0.0664(15) 0.0136(12) 0.0252(15) 0.0253(15)
O10 0.0968(11) 0.0468(7) 0.0849(10) 0.0286(7) 0.0347(8) 0.0437(7)
O12 0.1543(19) 0.0512(10) 0.1038(15) 0.0060(10) 0.0026(13) 0.0434(11)
O11 0.197(3) 0.1030(16) 0.1374(19) -0.0072(14) 0.0404(18) 0.0965(17)
C39 0.0536(10) 0.0376(8) 0.0571(11) 0.0151(7) 0.0148(8) 0.0221(7)
C37 0.0752(13) 0.0554(11) 0.0641(13) 0.0181(9) 0.0380(11) 0.0297(10)
C40 0.0535(11) 0.0457(9) 0.0578(11) 0.0182(8) 0.0162(9) 0.0224(8)
C38 0.0642(12) 0.0432(9) 0.0659(12) 0.0077(8) 0.0250(10) 0.0246(8)
C41 0.0631(12) 0.0619(11) 0.0662(13) 0.0235(9) 0.0202(10) 0.0366(10)
C45 0.0816(15) 0.0522(11) 0.0941(16) 0.0340(11) 0.0420(13) 0.0349(10)
C42 0.0664(13) 0.0865(15) 0.0649(13) 0.0248(11) 0.0218(11) 0.0448(12)
C44 0.1014(18) 0.0697(14) 0.1046(19) 0.0462(13) 0.0543(16) 0.0386(13)
C43 0.0784(15) 0.0914(17) 0.0783(16) 0.0358(13) 0.0398(13) 0.0349(13)
N15 0.0623(10) 0.0330(7) 0.0721(10) 0.0136(7) 0.0286(8) 0.0222(7)
N16 0.0695(10) 0.0420(8) 0.0872(12) 0.0303(8) 0.0378(9) 0.0328(7)
N17 0.1035(18) 0.140(2) 0.1033(17) 0.0529(16) 0.0549(15) 0.0843(17)
O13 0.0711(9) 0.0347(6) 0.0952(11) 0.0202(6) 0.0330(8) 0.0257(6)
O14 0.144(2) 0.136(2) 0.219(3) 0.068(2) 0.098(2) 0.1045(18)
O15 0.152(2) 0.210(3) 0.152(2) 0.096(2) 0.1104(19) 0.126(2)
C48 0.0700(12) 0.0387(9) 0.0580(11) 0.0131(8) 0.0078(10) 0.0280(9)
C50 0.0685(13) 0.0531(11) 0.0530(11) 0.0140(8) 0.0143(10) 0.0160(9)
C49 0.0846(15) 0.0396(9) 0.0491(11) 0.0062(8) 0.0145(10) 0.0163(9)
C54 0.147(2) 0.0458(12) 0.0752(16) 0.0179(10) 0.0420(17) 0.0286(13)
C47 0.0573(12) 0.0592(12) 0.0999(18) 0.0175(11) 0.0122(12) 0.0292(10)
C46 0.0582(12) 0.0530(11) 0.1091(19) 0.0215(11) 0.0369(12) 0.0296(9)
C51 0.0719(14) 0.0665(13) 0.0575(13) 0.0086(10) 0.0185(11) 0.0153(11)
C52 0.106(2) 0.0744(17) 0.0803(17) 0.0115(13) 0.0447(15) 0.0089(14)
C53 0.167(3) 0.0583(15) 0.093(2) 0.0223(13) 0.069(2) 0.0147(17)
N19 0.0964(13) 0.0345(8) 0.0686(11) 0.0146(7) 0.0266(10) 0.0271(8)
N18 0.0798(12) 0.0439(9) 0.0812(12) 0.0200(8) 0.0215(10) 0.0346(8)
N20 0.0786(14) 0.1031(17) 0.0919(16) 0.0250(13) 0.0347(12) 0.0395(12)
O16 0.0830(10) 0.0363(7) 0.0966(11) 0.0170(7) 0.0283(8) 0.0302(6)
O18 0.1095(15) 0.1217(16) 0.1221(16) 0.0590(13) 0.0517(13) 0.0714(13)
O17 0.167(2) 0.188(3) 0.218(3) 0.091(2) 0.144(3) 0.109(2)

loop_
_atom_type_symbol
_atom_type_description
_atom_type_scat_dispersion_real
_atom_type_scat_dispersion_imag
_atom_type_scat_source
C C 0.0033 0.0016 'International Tables Vol C Tables 4.2.6.8 and 6.1.1.4'
H H 0.0000 0.0000 'International Tables Vol C Tables 4.2.6.8 and 6.1.1.4'
N N 0.0061 0.0033 'International Tables Vol C Tables 4.2.6.8 and 6.1.1.4'
O O 0.0106 0.0060 'International Tables Vol C Tables 4.2.6.8 and 6.1.1.4'

loop_
_geom_angle_atom_site_label_1
_geom_angle_atom_site_label_2
_geom_angle_atom_site_label_3
_geom_angle
C10 N1 C1 112.37(18)
C10 N1 C19 112.31(18)
C1 N1 C19 113.17(17)
O1 C3 N2 123.70(19)
O1 C3 N3 123.50(18)
N2 C3 N3 112.80(15)
C5 C4 C9 119.0(2)
C5 C4 N3 124.5(2)
C9 C4 N3 116.49(17)
N2 C2 C1 108.05(17)
C4 C5 C6 117.3(2)
N1 C1 C2 111.36(17)
C8 C9 C4 121.6(2)
C7 C6 C5 124.1(2)
C7 C6 N4 118.5(3)
C5 C6 N4 117.4(3)
C6 C7 C8 117.4(2)
C9 C8 C7 120.6(3)
C3 N2 C2 124.96(16)
C3 N3 C4 129.87(15)
O3 N4 O2 122.4(3)
O3 N4 C6 119.2(3)
O2 N4 C6 118.3(3)
O4 C12 N5 122.55(18)
O4 C12 N6 123.10(18)
N5 C12 N6 114.34(15)
N6 C13 C18 123.86(18)
N6 C13 C14 117.70(18)
C18 C13 C14 118.3(2)
N1 C10 C11 112.64(18)
C17 C18 C13 120.2(2)
C15 C14 C13 119.5(2)
N5 C11 C10 110.76(16)
C16 C15 C14 122.7(2)
C16 C15 N7 119.6(2)
C14 C15 N7 117.7(2)
C15 C16 C17 117.6(2)
C16 C17 C18 121.6(2)
C12 N6 C13 127.91(16)
C12 N5 C11 122.34(15)
O5 N7 O6 123.7(3)
O5 N7 C15 118.5(3)
O6 N7 C15 117.8(3)
O7 C21 N8 123.47(17)
O7 C21 N9 122.29(17)
N8 C21 N9 114.20(14)
C27 C22 C23 119.01(19)
C27 C22 N9 118.57(18)
C23 C22 N9 122.35(17)
C24 C23 C22 118.46(19)
C23 C24 C25 122.9(2)
C23 C24 N10 118.4(2)
C25 C24 N10 118.7(2)
N8 C20 C19 113.4(2)
C26 C27 C22 120.8(2)
N1 C19 C20 113.16(17)
C26 C25 C24 117.9(2)
C25 C26 C27 120.9(2)
C21 N9 C22 125.28(15)
C21 N8 C20 123.23(16)
O8 N10 O9 122.5(2)
O8 N10 C24 118.4(2)
O9 N10 C24 119.1(2)
C37 N11 C46 112.89(15)
C37 N11 C28 112.91(17)
C46 N11 C28 113.23(16)
C30 N13 C31 129.00(15)
C30 N12 C29 124.30(15)
O11 N14 O12 123.1(2)
O11 N14 C33 118.3(3)
O12 N14 C33 118.7(2)
O10 C30 N12 123.51(19)
O10 C30 N13 123.13(17)
N12 C30 N13 113.36(15)
C36 C31 C32 118.83(19)
C36 C31 N13 117.26(17)
C32 C31 N13 123.89(19)
N12 C29 C28 108.49(17)
C33 C32 C31 118.1(2)
C35 C36 C31 121.1(2)
N11 C28 C29 110.88(16)
C34 C33 C32 123.7(2)
C34 C33 N14 118.5(2)
C32 C33 N14 117.7(2)
C33 C34 C35 117.6(2)
C36 C35 C34 120.4(2)
O13 C39 N15 122.52(16)
O13 C39 N16 124.19(16)
N15 C39 N16 113.29(14)
N11 C37 C38 112.59(16)
C41 C40 C45 118.29(18)
C41 C40 N16 116.90(16)
C45 C40 N16 124.70(17)
N15 C38 C37 110.58(14)
C42 C41 C40 119.06(18)
C44 C45 C40 120.6(2)
C41 C42 C43 123.4(2)
C41 C42 N17 117.4(2)
C43 C42 N17 119.2(2)
C43 C44 C45 121.7(2)
C44 C43 C42 117.0(2)
C39 N15 C38 122.05(14)
C39 N16 C40 128.87(14)
O15 N17 O14 123.9(2)
O15 N17 C42 117.9(3)
O14 N17 C42 118.1(2)
O16 C48 N18 122.70(19)
O16 C48 N19 121.95(19)
N18 C48 N19 115.34(15)
C51 C50 C49 118.9(2)
C50 C49 C54 118.9(2)
C50 C49 N19 122.79(18)
C54 C49 N19 118.3(2)
C53 C54 C49 120.3(3)
N18 C47 C46 113.15(19)
N11 C46 C47 112.57(17)
C52 C51 C50 122.7(2)
C52 C51 N20 118.9(2)
C50 C51 N20 118.4(2)
C53 C52 C51 117.9(3)
C52 C53 C54 121.2(2)
C48 N19 C49 125.95(15)
C48 N18 C47 123.29(16)
O18 N20 O17 122.2(3)
O18 N20 C51 119.4(2)
O17 N20 C51 118.4(3)

loop_
_geom_bond_atom_site_label_1
_geom_bond_atom_site_label_2
_geom_bond_distance
N1 C10 1.460(3)
N1 C1 1.461(2)
N1 C19 1.474(3)
C3 O1 1.229(2)
C3 N2 1.340(2)
C3 N3 1.371(3)
C4 C5 1.389(3)
C4 C9 1.391(3)
C4 N3 1.398(2)
C2 N2 1.438(3)
C2 C1 1.524(3)
C5 C6 1.392(3)
C9 C8 1.372(3)
C6 C7 1.370(4)
C6 N4 1.469(3)
C7 C8 1.375(4)
N4 O3 1.203(3)
N4 O2 1.228(4)
C12 O4 1.228(2)
C12 N5 1.333(2)
C12 N6 1.378(2)
C13 N6 1.386(3)
C13 C18 1.393(3)
C13 C14 1.399(3)
C10 C11 1.502(3)
C18 C17 1.380(3)
C14 C15 1.374(3)
C11 N5 1.449(3)
C15 C16 1.370(4)
C15 N7 1.474(3)
C16 C17 1.379(4)
N7 O5 1.217(3)
N7 O6 1.224(3)
C21 O7 1.2306(19)
C21 N8 1.338(2)
C21 N9 1.368(2)
C22 C27 1.392(3)
C22 C23 1.393(3)
C22 N9 1.401(2)
C23 C24 1.376(3)
C24 C25 1.383(3)
C24 N10 1.467(3)
C20 N8 1.442(3)
C20 C19 1.507(3)
C27 C26 1.374(3)
C25 C26 1.371(4)
N10 O8 1.207(3)
N10 O9 1.221(3)
N11 C37 1.457(3)
N11 C46 1.471(3)
N11 C28 1.471(2)
N13 C30 1.375(3)
N13 C31 1.396(3)
N12 C30 1.334(2)
N12 C29 1.439(3)
N14 O11 1.212(3)
N14 O12 1.222(3)
N14 C33 1.473(3)
C30 O10 1.231(2)
C31 C36 1.386(3)
C31 C32 1.388(2)
C29 C28 1.516(3)
C32 C33 1.377(3)
C36 C35 1.371(3)
C33 C34 1.358(3)
C34 C35 1.383(4)
C39 O13 1.2273(19)
C39 N15 1.344(2)
C39 N16 1.372(2)
C37 C38 1.517(3)
C40 C41 1.384(3)
C40 C45 1.389(3)
C40 N16 1.389(2)
C38 N15 1.443(2)
C41 C42 1.374(3)
C45 C44 1.384(3)
C42 C43 1.375(3)
C42 N17 1.462(3)
C44 C43 1.360(3)
N17 O15 1.225(3)
N17 O14 1.239(3)
C48 O16 1.235(2)
C48 N18 1.331(3)
C48 N19 1.362(2)
C50 C51 1.376(3)
C50 C49 1.385(3)
C49 C54 1.392(3)
C49 N19 1.402(3)
C54 C53 1.377(4)
C47 N18 1.441(3)
C47 C46 1.507(3)
C51 C52 1.374(3)
C51 N20 1.469(3)
C52 C53 1.366(4)
N20 O18 1.204(3)
N20 O17 1.209(3)
